data_7235429
loop_
_publ_author_name
'Tarai, Arup'
'Baruah, Jubaraj B.'

_publ_section_title
;
 A study on fluoride detection and assembly of hydroxyaromatic aldoximes
 caused by tetrabutylammonium fluoride
;
_journal_issue 11
_journal_name_full CrystEngComm
_journal_page_first 2301
_journal_paper_doi 10.1039/C4CE02311K
_journal_volume 17
_journal_year 2015
_chemical_formula_moiety 'C16 H36 N, C11 H9 N O2, F'
_chemical_formula_sum 'C27 H45 F N2 O2'
_chemical_formula_weight 448.65
_chemical_name_systematic
; 
 Tetrabutyl ammonium salt of Naphthyl oxime
;
_space_group_IT_number 14
_space_group_name_Hall '-P 2ybc'
_space_group_name_H-M_alt 'P 1 21/c 1'
_symmetry_cell_setting monoclinic
_symmetry_space_group_name_H-M 'P 1 21/c 1'
_atom_sites_solution_hydrogens geom
_atom_sites_solution_primary direct
_atom_sites_solution_secondary difmap
_audit_creation_method SHELXL-97
_audit_update_record
;
2014-08-28 deposited with the CCDC.
2015-02-04 downloaded from the CCDC.
;
_cell_angle_alpha 90.00
_cell_angle_beta 102.831(6)
_cell_angle_gamma 90.00
_cell_formula_units_Z 4
_cell_length_a 10.1130(6)
_cell_length_b 17.5762(10)
_cell_length_c 15.6751(10)
_cell_measurement_temperature 296(2)
_cell_volume 2716.6(3)
_computing_cell_refinement 'Bruker SMART'
_computing_data_collection 'Bruker SMART'
_computing_data_reduction 'Bruker SAINT'
_computing_molecular_graphics 'Bruker SHELXTL'
_computing_publication_material 'Bruker SHELXTL'
_computing_structure_refinement 'SHELXL-97 (Sheldrick, 1997)'
_computing_structure_solution 'SHELXS-97 (Sheldrick, 1990)'
_diffrn_ambient_temperature 296(2)
_diffrn_measured_fraction_theta_full 0.998
_diffrn_measured_fraction_theta_max 0.998
_diffrn_measurement_device_type 'CCD area detector'
_diffrn_measurement_method 'phi and omega scans'
_diffrn_radiation_monochromator graphite
_diffrn_radiation_source 'fine-focus sealed tube'
_diffrn_radiation_type MoK\a
_diffrn_radiation_wavelength 0.71073
_diffrn_reflns_av_R_equivalents 0.0306
_diffrn_reflns_av_sigmaI/netI 0.0430
_diffrn_reflns_limit_h_max 12
_diffrn_reflns_limit_h_min -12
_diffrn_reflns_limit_k_max 21
_diffrn_reflns_limit_k_min -16
_diffrn_reflns_limit_l_max 18
_diffrn_reflns_limit_l_min -18
_diffrn_reflns_number 12047
_diffrn_reflns_theta_full 25.25
_diffrn_reflns_theta_max 25.25
_diffrn_reflns_theta_min 2.91
_exptl_absorpt_coefficient_mu 0.073
_exptl_absorpt_correction_type none
_exptl_crystal_colour brown
_exptl_crystal_density_diffrn 1.097
_exptl_crystal_density_method 'not measured'
_exptl_crystal_description block
_exptl_crystal_F_000 984
_exptl_crystal_preparation Luminescent
_exptl_crystal_size_max 0.36
_exptl_crystal_size_mid 0.32
_exptl_crystal_size_min 0.28
_refine_diff_density_max 0.208
_refine_diff_density_min -0.213
_refine_diff_density_rms 0.036
_refine_ls_extinction_method none
_refine_ls_goodness_of_fit_ref 1.051
_refine_ls_hydrogen_treatment mixed
_refine_ls_matrix_type full
_refine_ls_number_parameters 319
_refine_ls_number_reflns 4901
_refine_ls_number_restraints 0
_refine_ls_restrained_S_all 1.051
_refine_ls_R_factor_all 0.1120
_refine_ls_R_factor_gt 0.0686
_refine_ls_shift/su_max 0.000
_refine_ls_shift/su_mean 0.000
_refine_ls_structure_factor_coef Fsqd
_refine_ls_weighting_details 'calc w=1/[\s^2^(Fo^2^)+(0.0711P)^2^+1.2098P] where P=(Fo^2^+2Fc^2^)/3'
_refine_ls_weighting_scheme calc
_refine_ls_wR_factor_gt 0.1729
_refine_ls_wR_factor_ref 0.2015
_reflns_number_gt 2959
_reflns_number_total 4901
_reflns_threshold_expression >2sigma(I)
_cod_data_source_file c4ce02311k2.cif
_cod_data_source_block publication_text
_cod_depositor_comments
;
The following automatic conversions were performed:

data item '_symmetry_cell_setting' value 'Monoclinic' was changed to
'monoclinic' in accordance with the
/home/saulius/struct/COD-crude-data/automatic-downloads/DataCite-retrospective/RSC/depositions/lib/dictionaries/cif_core.dic
dictionary named 'cif_core.dic' version 2.4.2 last updated on
2011-04-26.

Automatic conversion script
Id: cif_fix_values 6909 2019-04-08 15:41:33Z antanas 
;
_cod_original_cell_volume 2716.7(3)
_cod_original_sg_symbol_Hall 'P -2ybc'
_cod_original_sg_symbol_H-M P21/c
_cod_database_code 7235429

loop_
_symmetry_equiv_pos_as_xyz
'x, y, z'
'-x, y+1/2, -z+1/2'
'-x, -y, -z'
'x, -y-1/2, z-1/2'

loop_
_atom_site_label
_atom_site_type_symbol
_atom_site_fract_x
_atom_site_fract_y
_atom_site_fract_z
_atom_site_U_iso_or_equiv
_atom_site_adp_type
_atom_site_occupancy
_atom_site_symmetry_multiplicity
_atom_site_calc_flag
_atom_site_refinement_flags
F1 F 0.17387(17) 0.28183(9) 0.27413(11) 0.0699(5) Uani 1 1 d .
O1 O -0.10749(19) 0.64178(11) 0.24837(15) 0.0659(6) Uani 1 1 d .
H1A H -0.1330 0.6857 0.2374 0.099 Uiso 1 1 calc R
O2 O 0.1256(2) 0.41683(11) 0.27029(16) 0.0729(6) Uani 1 1 d .
H2 H 0.1514 0.3725 0.2739 0.109 Uiso 1 1 calc R
N1 N 0.0286(2) 0.63523(13) 0.24381(15) 0.0553(6) Uani 1 1 d .
N2 N 0.0756(3) 0.25232(16) 0.50775(16) 0.0771(8) Uani 1 1 d .
C11 C 0.3118(3) 0.58757(16) 0.23004(16) 0.0509(7) Uani 1 1 d .
C3 C 0.2263(3) 0.46216(16) 0.25696(17) 0.0552(7) Uani 1 1 d .
C2 C 0.2038(3) 0.54003(15) 0.24605(16) 0.0498(7) Uani 1 1 d .
C1 C 0.0681(3) 0.56690(17) 0.24920(19) 0.0568(7) Uani 1 1 d .
C6 C 0.4384(3) 0.55440(18) 0.22653(18) 0.0577(7) Uani 1 1 d .
C10 C 0.3008(3) 0.66703(18) 0.2171(2) 0.0616(8) Uani 1 1 d .
C4 C 0.3540(3) 0.4304(2) 0.2548(2) 0.0635(8) Uani 1 1 d .
C5 C 0.4545(3) 0.4750(2) 0.2391(2) 0.0685(9) Uani 1 1 d .
C16 C 0.2019(4) 0.2951(2) 0.5538(2) 0.0852(11) Uani 1 1 d .
H16A H 0.1735 0.3418 0.5775 0.102 Uiso 1 1 calc R
H16B H 0.2485 0.2645 0.6028 0.102 Uiso 1 1 calc R
C8 C 0.5297(3) 0.6765(2) 0.1988(2) 0.0792(10) Uani 1 1 d .
H8 H 0.6011 0.7062 0.1891 0.095 Uiso 1 1 calc R
C9 C 0.4053(4) 0.7093(2) 0.2016(2) 0.0762(10) Uani 1 1 d .
C7 C 0.5445(3) 0.6005(2) 0.2105(2) 0.0722(9) Uani 1 1 d .
C12 C -0.0030(4) 0.2959(2) 0.43011(19) 0.0767(9) Uani 1 1 d .
H12A H 0.0530 0.3006 0.3875 0.092 Uiso 1 1 calc R
H12B H -0.0823 0.2663 0.4032 0.092 Uiso 1 1 calc R
C13 C -0.0489(4) 0.3741(2) 0.4495(2) 0.0935(11) Uani 1 1 d .
H13A H 0.0291 0.4076 0.4637 0.112 Uiso 1 1 calc R
H13B H -0.0891 0.3716 0.5002 0.112 Uiso 1 1 calc R
C20 C -0.0097(4) 0.2400(2) 0.5754(2) 0.0885(11) Uani 1 1 d .
H20A H 0.0427 0.2096 0.6228 0.106 Uiso 1 1 calc R
H20B H -0.0255 0.2890 0.5996 0.106 Uiso 1 1 calc R
C17 C 0.3026(4) 0.3155(3) 0.4987(2) 0.1055(14) Uani 1 1 d .
H17A H 0.3303 0.2695 0.4731 0.127 Uiso 1 1 calc R
H17B H 0.2592 0.3487 0.4513 0.127 Uiso 1 1 calc R
C24 C 0.1122(5) 0.1771(2) 0.4717(2) 0.0988(13) Uani 1 1 d .
H24A H 0.0294 0.1523 0.4412 0.119 Uiso 1 1 calc R
H24B H 0.1666 0.1871 0.4292 0.119 Uiso 1 1 calc R
C18 C 0.4252(4) 0.3543(3) 0.5522(3) 0.1153(15) Uani 1 1 d .
H18A H 0.4682 0.3204 0.5990 0.138 Uiso 1 1 calc R
H18B H 0.3962 0.3993 0.5788 0.138 Uiso 1 1 calc R
C25 C 0.1892(7) 0.1231(3) 0.5399(3) 0.175(3) Uani 1 1 d .
H25A H 0.1430 0.1191 0.5878 0.210 Uiso 1 1 calc R
H25B H 0.2794 0.1431 0.5632 0.210 Uiso 1 1 calc R
C14 C -0.1506(4) 0.4065(2) 0.3734(3) 0.1008(12) Uani 1 1 d .
H14A H -0.1114 0.4073 0.3222 0.121 Uiso 1 1 calc R
H14B H -0.2299 0.3738 0.3606 0.121 Uiso 1 1 calc R
C21 C -0.1458(5) 0.2014(3) 0.5426(3) 0.1110(14) Uani 1 1 d .
H21A H -0.2000 0.2310 0.4953 0.133 Uiso 1 1 calc R
H21B H -0.1320 0.1513 0.5200 0.133 Uiso 1 1 calc R
C22 C -0.2201(7) 0.1940(4) 0.6157(4) 0.154(2) Uani 1 1 d .
H22A H -0.1656 0.1633 0.6618 0.185 Uiso 1 1 calc R
H22B H -0.2282 0.2442 0.6398 0.185 Uiso 1 1 calc R
C19 C 0.5286(5) 0.3774(4) 0.5009(3) 0.150(2) Uani 1 1 d .
H19A H 0.5548 0.3337 0.4718 0.225 Uiso 1 1 calc R
H19B H 0.6069 0.3983 0.5400 0.225 Uiso 1 1 calc R
H19C H 0.4899 0.4150 0.4581 0.225 Uiso 1 1 calc R
C23 C -0.3534(9) 0.1608(4) 0.5912(6) 0.225(4) Uani 1 1 d .
H23A H -0.4158 0.1977 0.5598 0.338 Uiso 1 1 calc R
H23B H -0.3825 0.1455 0.6429 0.338 Uiso 1 1 calc R
H23C H -0.3508 0.1173 0.5546 0.338 Uiso 1 1 calc R
C15 C -0.1926(5) 0.4849(3) 0.3914(4) 0.1402(19) Uani 1 1 d .
H15A H -0.2236 0.4852 0.4450 0.210 Uiso 1 1 calc R
H15B H -0.2646 0.5013 0.3442 0.210 Uiso 1 1 calc R
H15C H -0.1167 0.5187 0.3965 0.210 Uiso 1 1 calc R
C26 C 0.2007(11) 0.0415(5) 0.4998(5) 0.238(6) Uani 1 1 d .
H26A H 0.2088 0.0021 0.5441 0.285 Uiso 1 1 calc R
H26B H 0.1231 0.0305 0.4526 0.285 Uiso 1 1 calc R
H10 H 0.220(3) 0.6898(17) 0.2191(18) 0.066(9) Uiso 1 1 d .
H9 H 0.392(3) 0.7609(19) 0.1907(19) 0.073(10) Uiso 1 1 d .
H7 H 0.629(3) 0.5766(19) 0.212(2) 0.086(10) Uiso 1 1 d .
H5 H 0.539(3) 0.4541(17) 0.2379(18) 0.067(8) Uiso 1 1 d .
H4 H 0.366(3) 0.3755(19) 0.2618(19) 0.078(10) Uiso 1 1 d .
H1 H 0.005(3) 0.531(2) 0.257(2) 0.092(11) Uiso 1 1 d .
C27 C 0.2982(15) 0.0469(7) 0.4744(9) 0.339(8) Uani 1 1 d .
H27A H 0.3302 0.0985 0.4814 0.509 Uiso 1 1 calc R
H27B H 0.2800 0.0333 0.4136 0.509 Uiso 1 1 calc R
H27C H 0.3662 0.0135 0.5071 0.509 Uiso 1 1 calc R

loop_
_atom_site_aniso_label
_atom_site_aniso_U_11
_atom_site_aniso_U_22
_atom_site_aniso_U_33
_atom_site_aniso_U_23
_atom_site_aniso_U_13
_atom_site_aniso_U_12
F1 0.0720(11) 0.0461(9) 0.0897(12) -0.0083(8) 0.0142(9) -0.0031(8)
O1 0.0515(11) 0.0514(12) 0.1005(16) 0.0049(11) 0.0290(11) 0.0069(10)
O2 0.0664(13) 0.0448(11) 0.1122(18) 0.0019(12) 0.0298(12) 0.0010(11)
N1 0.0483(13) 0.0515(15) 0.0674(15) 0.0002(11) 0.0158(11) 0.0034(12)
N2 0.099(2) 0.0802(19) 0.0478(14) -0.0047(13) 0.0059(14) 0.0236(17)
C11 0.0507(16) 0.0564(17) 0.0443(15) -0.0005(12) 0.0080(12) -0.0013(14)
C3 0.0574(17) 0.0508(17) 0.0571(17) -0.0042(13) 0.0123(13) 0.0024(15)
C2 0.0500(15) 0.0497(16) 0.0499(15) -0.0025(12) 0.0112(12) 0.0012(13)
C1 0.0555(17) 0.0471(17) 0.071(2) 0.0029(14) 0.0214(15) 0.0003(15)
C6 0.0482(16) 0.067(2) 0.0566(17) -0.0024(14) 0.0092(13) 0.0012(15)
C10 0.0557(19) 0.0577(19) 0.072(2) 0.0082(15) 0.0153(15) -0.0001(16)
C4 0.0574(18) 0.055(2) 0.075(2) -0.0070(15) 0.0097(15) 0.0060(17)
C5 0.0490(18) 0.076(2) 0.080(2) -0.0090(17) 0.0126(16) 0.0123(18)
C16 0.090(2) 0.103(3) 0.0547(19) -0.0108(18) -0.0003(18) 0.026(2)
C8 0.063(2) 0.093(3) 0.083(2) 0.020(2) 0.0202(17) -0.013(2)
C9 0.070(2) 0.067(2) 0.094(3) 0.0202(19) 0.0218(18) -0.006(2)
C7 0.0521(19) 0.088(3) 0.078(2) 0.0055(18) 0.0190(16) 0.0022(19)
C12 0.088(2) 0.084(2) 0.0532(18) 0.0034(16) 0.0039(16) 0.009(2)
C13 0.099(3) 0.082(3) 0.087(3) 0.002(2) -0.005(2) 0.013(2)
C20 0.124(3) 0.088(3) 0.0532(19) 0.0011(18) 0.020(2) 0.013(2)
C17 0.094(3) 0.153(4) 0.064(2) -0.009(2) 0.007(2) 0.016(3)
C24 0.134(3) 0.090(3) 0.065(2) -0.0159(19) 0.008(2) 0.036(3)
C18 0.085(3) 0.162(4) 0.093(3) -0.017(3) 0.007(2) 0.025(3)
C25 0.261(7) 0.131(4) 0.107(4) -0.015(3) -0.015(4) 0.117(5)
C14 0.087(3) 0.085(3) 0.119(3) 0.012(2) -0.004(2) 0.002(2)
C21 0.149(4) 0.097(3) 0.092(3) -0.006(2) 0.037(3) -0.013(3)
C22 0.184(6) 0.157(5) 0.145(5) -0.008(4) 0.083(5) -0.039(5)
C19 0.111(4) 0.218(7) 0.118(4) 0.011(4) 0.018(3) 0.003(4)
C23 0.276(10) 0.159(6) 0.292(10) -0.008(6) 0.173(9) -0.050(7)
C15 0.129(4) 0.091(3) 0.171(5) 0.011(3) -0.030(3) 0.015(3)
C26 0.360(14) 0.211(8) 0.147(6) 0.021(5) 0.067(7) 0.207(10)
C27 0.46(2) 0.261(12) 0.369(16) -0.003(11) 0.256(15) 0.121(13)

loop_
_atom_type_symbol
_atom_type_description
_atom_type_scat_dispersion_real
_atom_type_scat_dispersion_imag
_atom_type_scat_source
C C 0.0033 0.0016 'International Tables Vol C Tables 4.2.6.8 and 6.1.1.4'
H H 0.0000 0.0000 'International Tables Vol C Tables 4.2.6.8 and 6.1.1.4'
N N 0.0061 0.0033 'International Tables Vol C Tables 4.2.6.8 and 6.1.1.4'
O O 0.0106 0.0060 'International Tables Vol C Tables 4.2.6.8 and 6.1.1.4'
F F 0.0171 0.0103 'International Tables Vol C Tables 4.2.6.8 and 6.1.1.4'

loop_
_geom_angle_atom_site_label_1
_geom_angle_atom_site_label_2
_geom_angle_atom_site_label_3
_geom_angle
C1 N1 O1 112.0(2)
C12 N2 C24 105.7(2)
C12 N2 C16 111.7(3)
C24 N2 C16 111.1(3)
C12 N2 C20 110.9(3)
C24 N2 C20 111.0(3)
C16 N2 C20 106.6(2)
C10 C11 C6 116.3(3)
C10 C11 C2 124.1(3)
C6 C11 C2 119.6(3)
O2 C3 C2 119.5(2)
O2 C3 C4 119.8(3)
C2 C3 C4 120.7(3)
C3 C2 C11 118.8(2)
C3 C2 C1 116.2(2)
C11 C2 C1 124.9(3)
N1 C1 C2 126.1(3)
C7 C6 C5 121.6(3)
C7 C6 C11 120.0(3)
C5 C6 C11 118.5(3)
C9 C10 C11 121.9(3)
C5 C4 C3 120.2(3)
C4 C5 C6 122.1(3)
C17 C16 N2 116.5(3)
C7 C8 C9 118.5(3)
C10 C9 C8 121.5(3)
C8 C7 C6 121.8(3)
C13 C12 N2 115.6(3)
C12 C13 C14 111.9(3)
C21 C20 N2 116.0(3)
C18 C17 C16 111.4(3)
C25 C24 N2 114.5(3)
C17 C18 C19 114.2(4)
C24 C25 C26 111.1(4)
C15 C14 C13 112.0(4)
C22 C21 C20 110.4(4)
C23 C22 C21 115.2(6)
C27 C26 C25 102.0(12)

loop_
_geom_bond_atom_site_label_1
_geom_bond_atom_site_label_2
_geom_bond_distance
O1 N1 1.399(3)
O2 C3 1.345(3)
N1 C1 1.262(3)
N2 C12 1.506(4)
N2 C24 1.516(4)
N2 C16 1.520(4)
N2 C20 1.524(4)
C11 C10 1.412(4)
C11 C6 1.419(4)
C11 C2 1.440(4)
C3 C2 1.392(4)
C3 C4 1.415(4)
C2 C1 1.463(4)
C6 C7 1.410(4)
C6 C5 1.414(4)
C10 C9 1.358(4)
C4 C5 1.348(4)
C16 C17 1.518(5)
C8 C7 1.353(5)
C8 C9 1.394(5)
C12 C13 1.503(5)
C13 C14 1.504(5)
C20 C21 1.518(6)
C17 C18 1.498(6)
C24 C25 1.510(6)
C18 C19 1.510(6)
C25 C26 1.580(9)
C14 C15 1.487(6)
C21 C22 1.509(6)
C22 C23 1.441(9)
C26 C27 1.147(13)
